data_7103469
loop_
_publ_author_name
'Ionkin, Alex S'
'Marshall, William J'
'Fish, Brian M'
'Schiffhauer, Matthew F'
'McEwen, Charles N'

_publ_section_title
;
 A stable enol in small ring systems: clear differentiation between
 penta- and tri-valency of phosphorus atoms.
;
_journal_issue 42
_journal_name_full 'Chemical communications (Cambridge, England)'
_journal_page_first 5432
_journal_page_last 5434
_journal_paper_doi 10.1039/b809877h
_journal_year 2008
_chemical_formula_sum 'C22 H39 O3 P'
_chemical_formula_weight 382.50
_chemical_name_systematic
;
?
;
_space_group_IT_number 60
_symmetry_cell_setting orthorhombic
_symmetry_space_group_name_Hall '-P 2n 2ab'
_symmetry_space_group_name_H-M 'P b c n'
_atom_sites_solution_hydrogens geom
_atom_sites_solution_primary direct
_atom_sites_solution_secondary difmap
_audit_creation_method SHELXL-97
_cell_angle_alpha 90.00
_cell_angle_beta 90.00
_cell_angle_gamma 90.00
_cell_formula_units_Z 16
_cell_length_a 44.018(15)
_cell_length_b 9.170(3)
_cell_length_c 23.309(8)
_cell_measurement_temperature 293(2)
_cell_volume 9409(5)
_computing_cell_refinement 'Bruker XSCANS'
_computing_data_collection 'Bruker XSCANS'
_computing_data_reduction 'Bruker SHELXTL'
_computing_molecular_graphics 'Bruker SHELXTL'
_computing_publication_material 'Bruker SHELXTL'
_computing_structure_refinement 'SHELXL-97 (Sheldrick, 2008)'
_computing_structure_solution 'SHELXS-97 (Sheldrick, 2008)'
_diffrn_ambient_temperature 293(2)
_diffrn_measured_fraction_theta_full 0.987
_diffrn_measured_fraction_theta_max 0.987
_diffrn_measurement_device_type 'Bruker P4'
_diffrn_measurement_method '\w scans'
_diffrn_radiation_monochromator graphite
_diffrn_radiation_source 'fine-focus sealed tube'
_diffrn_radiation_type MoK\a
_diffrn_radiation_wavelength 0.71073
_diffrn_reflns_av_R_equivalents 0.2116
_diffrn_reflns_av_sigmaI/netI 0.1254
_diffrn_reflns_limit_h_max 51
_diffrn_reflns_limit_h_min -51
_diffrn_reflns_limit_k_max 10
_diffrn_reflns_limit_k_min -10
_diffrn_reflns_limit_l_max 26
_diffrn_reflns_limit_l_min -27
_diffrn_reflns_number 61459
_diffrn_reflns_theta_full 24.61
_diffrn_reflns_theta_max 24.61
_diffrn_reflns_theta_min 1.75
_exptl_absorpt_coefficient_mu 0.133
_exptl_absorpt_correction_type none
_exptl_crystal_colour colourless
_exptl_crystal_density_diffrn 1.080
_exptl_crystal_density_method 'not measured'
_exptl_crystal_description ireg.plate
_exptl_crystal_F_000 3360
_exptl_crystal_size_max 0.580
_exptl_crystal_size_mid 0.240
_exptl_crystal_size_min 0.050
_refine_diff_density_max 0.519
_refine_diff_density_min -0.361
_refine_diff_density_rms 0.072
_refine_ls_extinction_coef 0.0033(4)
_refine_ls_extinction_expression Fc^*^=kFc[1+0.001xFc^2^\l^3^/sin(2\q)]^-1/4^
_refine_ls_extinction_method SHELXL
_refine_ls_goodness_of_fit_ref 1.019
_refine_ls_hydrogen_treatment mixed
_refine_ls_matrix_type full
_refine_ls_number_parameters 521
_refine_ls_number_reflns 7841
_refine_ls_number_restraints 54
_refine_ls_restrained_S_all 1.033
_refine_ls_R_factor_all 0.1738
_refine_ls_R_factor_gt 0.0818
_refine_ls_shift/su_max 0.004
_refine_ls_shift/su_mean 0.000
_refine_ls_structure_factor_coef Fsqd
_refine_ls_weighting_details 'calc w=1/[\s^2^(Fo^2^)+(0.0933P)^2^+10.2144P] where P=(Fo^2^+2Fc^2^)/3'
_refine_ls_weighting_scheme calc
_refine_ls_wR_factor_gt 0.1841
_refine_ls_wR_factor_ref 0.2359
_reflns_number_gt 3881
_reflns_number_total 7841
_reflns_threshold_expression >2sigma(I)
_cod_data_source_file b809877h.txt
_cod_data_source_block 06275
_cod_depositor_comments
;
The following automatic conversions were performed:
'_symmetry_cell_setting' value 'Orthorhombic' changed to 'orthorhombic'
according to '/home/saulius/struct/CIF-dictionaries/cif_core.dic'
dictionary named 'cif_core.dic' version 2.4.1 from 2010-06-29.

Automatic conversion script
Id: cif_fix_enum 1527 2010-12-29 10:47:43Z saulius 
;
_cod_original_sg_symbol_H-M Pbcn
_cod_database_code 7103469

loop_
_symmetry_equiv_pos_as_xyz
'x, y, z'
'-x+1/2, -y+1/2, z+1/2'
'x+1/2, -y+1/2, -z'
'-x, y, -z+1/2'
'-x, -y, -z'
'x-1/2, y-1/2, -z-1/2'
'-x-1/2, y-1/2, z'
'x, -y, z-1/2'

loop_
_atom_site_label
_atom_site_type_symbol
_atom_site_fract_x
_atom_site_fract_y
_atom_site_fract_z
_atom_site_U_iso_or_equiv
_atom_site_adp_type
_atom_site_occupancy
_atom_site_symmetry_multiplicity
_atom_site_calc_flag
_atom_site_refinement_flags
_atom_site_disorder_assembly
_atom_site_disorder_group
P1 P 0.12091(3) 0.22432(17) 0.37075(6) 0.0460(4) Uani 1 1 d . A .
O1 O 0.08596(7) 0.4062(4) 0.44745(15) 0.0494(9) Uani 1 1 d . . .
H1 H 0.0941 0.3671 0.4751 0.074 Uiso 1 1 calc R . .
O2 O 0.13474(8) 0.4487(5) 0.3026(2) 0.0835(15) Uani 1 1 d . A .
O3 O 0.13912(7) 0.1086(4) 0.39962(15) 0.0523(10) Uani 1 1 d . . .
C1 C 0.09015(10) 0.3237(6) 0.4005(2) 0.0400(12) Uani 1 1 d . . .
C4 C 0.14642(11) 0.3670(7) 0.3367(3) 0.0652(18) Uani 1 1 d D . .
C3 C 0.09018(10) 0.1977(6) 0.3175(2) 0.0409(13) Uani 1 1 d . . .
H3A H 0.0965 0.2321 0.2796 0.049 Uiso 1 1 calc R A .
C2 C 0.07412(10) 0.3185(5) 0.3506(2) 0.0377(12) Uani 1 1 d . A .
C5 C 0.07661(12) 0.0436(6) 0.3137(2) 0.0475(14) Uani 1 1 d . A .
C6 C 0.10158(14) -0.0610(7) 0.2929(3) 0.0708(18) Uani 1 1 d . . .
H6A H 0.1098 -0.0261 0.2573 0.106 Uiso 1 1 calc R A .
H6B H 0.0931 -0.1564 0.2873 0.106 Uiso 1 1 calc R . .
H6C H 0.1174 -0.0658 0.3211 0.106 Uiso 1 1 calc R . .
C7 C 0.05070(14) 0.0399(7) 0.2697(2) 0.0682(18) Uani 1 1 d . . .
H7A H 0.0583 0.0691 0.2329 0.102 Uiso 1 1 calc R A .
H7B H 0.0349 0.1055 0.2815 0.102 Uiso 1 1 calc R . .
H7C H 0.0427 -0.0573 0.2673 0.102 Uiso 1 1 calc R . .
C8 C 0.06437(11) -0.0078(6) 0.3713(2) 0.0488(14) Uani 1 1 d . . .
H8A H 0.0807 -0.0124 0.3986 0.073 Uiso 1 1 calc R A .
H8B H 0.0555 -0.1029 0.3670 0.073 Uiso 1 1 calc R . .
H8C H 0.0492 0.0593 0.3847 0.073 Uiso 1 1 calc R . .
C9 C 0.04867(10) 0.4209(6) 0.3313(2) 0.0450(13) Uani 1 1 d . . .
C10 C 0.04751(13) 0.4303(7) 0.2658(2) 0.0611(16) Uani 1 1 d . A .
H10A H 0.0669 0.4613 0.2515 0.092 Uiso 1 1 calc R . .
H10B H 0.0322 0.4992 0.2546 0.092 Uiso 1 1 calc R . .
H10C H 0.0427 0.3361 0.2503 0.092 Uiso 1 1 calc R . .
C11 C 0.01768(11) 0.3657(7) 0.3550(3) 0.0624(17) Uani 1 1 d . A .
H11A H 0.0185 0.3618 0.3961 0.094 Uiso 1 1 calc R . .
H11B H 0.0136 0.2700 0.3401 0.094 Uiso 1 1 calc R . .
H11C H 0.0018 0.4312 0.3433 0.094 Uiso 1 1 calc R . .
C12 C 0.05422(14) 0.5728(7) 0.3546(3) 0.0693(18) Uani 1 1 d . A .
H12A H 0.0540 0.5702 0.3958 0.104 Uiso 1 1 calc R . .
H12B H 0.0386 0.6373 0.3412 0.104 Uiso 1 1 calc R . .
H12C H 0.0736 0.6073 0.3417 0.104 Uiso 1 1 calc R . .
C13 C 0.17908(13) 0.3922(8) 0.3587(3) 0.050(2) Uani 0.730(8) 1 d PD A 1
C14 C 0.20124(15) 0.3108(8) 0.3389(3) 0.054(2) Uani 0.730(8) 1 d PD A 1
H14A H 0.2201 0.3305 0.3551 0.065 Uiso 0.730(8) 1 calc PR A 1
C13' C 0.1805(2) 0.3174(19) 0.3312(8) 0.050(2) Uani 0.270(8) 1 d PD A 2
C14' C 0.1943(4) 0.409(2) 0.3667(8) 0.054(2) Uani 0.270(8) 1 d PD A 2
H14B H 0.2152 0.3966 0.3679 0.065 Uiso 0.270(8) 1 calc PR A 2
C15 C 0.20154(11) 0.1963(7) 0.2966(2) 0.0559(16) Uani 1 1 d D . .
C16 C 0.17460(13) 0.1655(9) 0.2582(3) 0.082(2) Uani 1 1 d . A .
H16A H 0.1575 0.1372 0.2813 0.124 Uiso 1 1 calc R . .
H16B H 0.1796 0.0881 0.2322 0.124 Uiso 1 1 calc R . .
H16C H 0.1696 0.2517 0.2368 0.124 Uiso 1 1 calc R . .
C17 C 0.20916(19) 0.0566(10) 0.3295(4) 0.120(3) Uani 1 1 d . A .
H17A H 0.1926 0.0319 0.3544 0.180 Uiso 1 1 calc R . .
H17B H 0.2272 0.0717 0.3520 0.180 Uiso 1 1 calc R . .
H17C H 0.2125 -0.0215 0.3028 0.180 Uiso 1 1 calc R . .
C18 C 0.22813(16) 0.2395(11) 0.2570(4) 0.121(3) Uani 1 1 d . A .
H18A H 0.2235 0.3301 0.2383 0.181 Uiso 1 1 calc R . .
H18B H 0.2311 0.1649 0.2287 0.181 Uiso 1 1 calc R . .
H18C H 0.2463 0.2504 0.2794 0.181 Uiso 1 1 calc R . .
C19 C 0.18365(11) 0.5240(6) 0.4041(2) 0.0571(16) Uani 1 1 d D . .
C20 C 0.15885(17) 0.5058(11) 0.4480(3) 0.076(3) Uani 0.723(6) 1 d PD A 1
H20A H 0.1607 0.4120 0.4660 0.114 Uiso 0.723(6) 1 calc PR A 1
H20B H 0.1394 0.5129 0.4295 0.114 Uiso 0.723(6) 1 calc PR A 1
H20C H 0.1606 0.5809 0.4765 0.114 Uiso 0.723(6) 1 calc PR A 1
C21 C 0.1831(2) 0.6640(10) 0.3743(4) 0.091(3) Uani 0.723(6) 1 d PD A 1
H21A H 0.1978 0.6632 0.3439 0.136 Uiso 0.723(6) 1 calc PR A 1
H21B H 0.1879 0.7406 0.4009 0.136 Uiso 0.723(6) 1 calc PR A 1
H21C H 0.1632 0.6802 0.3586 0.136 Uiso 0.723(6) 1 calc PR A 1
C22 C 0.21433(16) 0.5053(12) 0.4372(4) 0.087(3) Uani 0.723(6) 1 d PD A 1
H22A H 0.2157 0.4076 0.4518 0.130 Uiso 0.723(6) 1 calc PR A 1
H22B H 0.2151 0.5732 0.4685 0.130 Uiso 0.723(6) 1 calc PR A 1
H22C H 0.2310 0.5235 0.4116 0.130 Uiso 0.723(6) 1 calc PR A 1
C20' C 0.2073(4) 0.650(2) 0.3962(9) 0.076(3) Uani 0.277(6) 1 d PD A 2
H20D H 0.2274 0.6097 0.3948 0.114 Uiso 0.277(6) 1 calc PR A 2
H20E H 0.2058 0.7165 0.4279 0.114 Uiso 0.277(6) 1 calc PR A 2
H20F H 0.2031 0.7009 0.3611 0.114 Uiso 0.277(6) 1 calc PR A 2
C21' C 0.1817(6) 0.491(3) 0.4673(6) 0.091(3) Uani 0.277(6) 1 d PD A 2
H21D H 0.2015 0.4654 0.4814 0.136 Uiso 0.277(6) 1 calc PR A 2
H21E H 0.1680 0.4116 0.4734 0.136 Uiso 0.277(6) 1 calc PR A 2
H21F H 0.1745 0.5758 0.4873 0.136 Uiso 0.277(6) 1 calc PR A 2
C22' C 0.1527(3) 0.605(3) 0.3891(10) 0.087(3) Uani 0.277(6) 1 d PD A 2
H22D H 0.1521 0.6261 0.3488 0.130 Uiso 0.277(6) 1 calc PR A 2
H22E H 0.1516 0.6949 0.4103 0.130 Uiso 0.277(6) 1 calc PR A 2
H22F H 0.1359 0.5441 0.3993 0.130 Uiso 0.277(6) 1 calc PR A 2
P2 P 0.11201(3) 0.12967(15) 0.55528(6) 0.0433(4) Uani 1 1 d . B .
O4 O 0.12098(8) -0.0971(4) 0.47168(16) 0.0557(10) Uani 1 1 d . . .
H4 H 0.1270 -0.0359 0.4487 0.084 Uiso 1 1 calc R . .
O5 O 0.13744(8) -0.0149(5) 0.64322(19) 0.0754(13) Uani 1 1 d . B .
O6 O 0.11612(7) 0.2807(4) 0.53177(14) 0.0488(9) Uani 1 1 d . . .
C23 C 0.10620(10) -0.0297(6) 0.5153(2) 0.0424(13) Uani 1 1 d . . .
C26 C 0.14314(12) 0.0796(7) 0.6083(3) 0.0648(18) Uani 1 1 d D . .
C25 C 0.07777(10) 0.0516(5) 0.5893(2) 0.0376(12) Uani 1 1 d . . .
H25A H 0.0813 0.0341 0.6302 0.045 Uiso 1 1 calc R B .
C24 C 0.08569(10) -0.0833(5) 0.5543(2) 0.0388(12) Uani 1 1 d . B .
C27 C 0.04694(10) 0.1341(6) 0.5796(2) 0.0423(13) Uani 1 1 d . B .
C28 C 0.03918(11) 0.1498(7) 0.5171(2) 0.0582(16) Uani 1 1 d . . .
H28A H 0.0215 0.2104 0.5131 0.087 Uiso 1 1 calc R B .
H28B H 0.0351 0.0553 0.5011 0.087 Uiso 1 1 calc R . .
H28C H 0.0560 0.1936 0.4972 0.087 Uiso 1 1 calc R . .
C29 C 0.02066(11) 0.0563(7) 0.6105(2) 0.0584(16) Uani 1 1 d . . .
H29A H 0.0024 0.1129 0.6066 0.088 Uiso 1 1 calc R B .
H29B H 0.0255 0.0456 0.6504 0.088 Uiso 1 1 calc R . .
H29C H 0.0176 -0.0382 0.5937 0.088 Uiso 1 1 calc R . .
C30 C 0.05030(13) 0.2860(6) 0.6076(3) 0.0651(17) Uani 1 1 d . . .
H30A H 0.0312 0.3366 0.6058 0.098 Uiso 1 1 calc R B .
H30B H 0.0655 0.3410 0.5875 0.098 Uiso 1 1 calc R . .
H30C H 0.0562 0.2747 0.6470 0.098 Uiso 1 1 calc R . .
C31 C 0.07668(10) -0.2405(5) 0.5631(2) 0.0409(12) Uani 1 1 d . . .
C32 C 0.04994(12) -0.2805(6) 0.5239(2) 0.0570(15) Uani 1 1 d . B .
H32A H 0.0551 -0.2581 0.4848 0.086 Uiso 1 1 calc R . .
H32B H 0.0323 -0.2256 0.5350 0.086 Uiso 1 1 calc R . .
H32C H 0.0457 -0.3828 0.5273 0.086 Uiso 1 1 calc R . .
C33 C 0.06788(13) -0.2674(6) 0.6256(2) 0.0548(15) Uani 1 1 d . B .
H33A H 0.0848 -0.2454 0.6499 0.082 Uiso 1 1 calc R . .
H33B H 0.0622 -0.3677 0.6304 0.082 Uiso 1 1 calc R . .
H33C H 0.0510 -0.2059 0.6356 0.082 Uiso 1 1 calc R . .
C34 C 0.10370(13) -0.3397(6) 0.5492(3) 0.0607(16) Uani 1 1 d . B .
H34A H 0.1084 -0.3327 0.5090 0.091 Uiso 1 1 calc R . .
H34B H 0.0987 -0.4387 0.5585 0.091 Uiso 1 1 calc R . .
H34C H 0.1210 -0.3097 0.5712 0.091 Uiso 1 1 calc R . .
C35 C 0.16766(18) 0.1969(9) 0.6173(5) 0.044(2) Uani 0.50 1 d PD B 1
C36 C 0.1940(2) 0.1593(11) 0.5943(5) 0.055(2) Uani 0.50 1 d PD B 1
H36A H 0.2095 0.2266 0.6001 0.066 Uiso 0.50 1 calc PR B 1
C35' C 0.17704(16) 0.1193(10) 0.5977(5) 0.044(2) Uani 0.50 1 d PD B 2
C36' C 0.1856(2) 0.2432(11) 0.6224(5) 0.055(2) Uani 0.50 1 d PD B 2
H36B H 0.2057 0.2698 0.6166 0.066 Uiso 0.50 1 calc PR B 2
C37 C 0.20310(12) 0.0311(6) 0.5615(3) 0.0599(16) Uani 1 1 d D . .
C38 C 0.18888(19) -0.1189(9) 0.5648(4) 0.120(3) Uani 1 1 d . B .
H38A H 0.2013 -0.1874 0.5443 0.181 Uiso 1 1 calc R . .
H38B H 0.1690 -0.1163 0.5479 0.181 Uiso 1 1 calc R . .
H38C H 0.1873 -0.1483 0.6042 0.181 Uiso 1 1 calc R . .
C39 C 0.2023(3) 0.0739(12) 0.4992(3) 0.160(5) Uani 1 1 d . B .
H39A H 0.2150 0.0089 0.4775 0.239 Uiso 1 1 calc R . .
H39B H 0.2097 0.1719 0.4950 0.239 Uiso 1 1 calc R . .
H39C H 0.1818 0.0681 0.4852 0.239 Uiso 1 1 calc R . .
C40 C 0.23533(17) 0.0189(12) 0.5820(4) 0.138(4) Uani 1 1 d . B .
H40A H 0.2455 -0.0571 0.5612 0.207 Uiso 1 1 calc R . .
H40B H 0.2355 -0.0040 0.6222 0.207 Uiso 1 1 calc R . .
H40C H 0.2456 0.1098 0.5759 0.207 Uiso 1 1 calc R . .
C41 C 0.16772(13) 0.3433(6) 0.6574(2) 0.0581(16) Uani 1 1 d D . .
C42 C 0.17372(16) 0.4839(8) 0.6261(3) 0.096(2) Uani 1 1 d . B .
H42A H 0.1661 0.5641 0.6484 0.143 Uiso 1 1 calc R . .
H42B H 0.1637 0.4820 0.5896 0.143 Uiso 1 1 calc R . .
H42C H 0.1952 0.4954 0.6204 0.143 Uiso 1 1 calc R . .
C43 C 0.18577(17) 0.3379(10) 0.7126(3) 0.114(3) Uani 1 1 d . B .
H43A H 0.1789 0.4137 0.7379 0.171 Uiso 1 1 calc R . .
H43B H 0.2069 0.3517 0.7043 0.171 Uiso 1 1 calc R . .
H43C H 0.1829 0.2448 0.7307 0.171 Uiso 1 1 calc R . .
C44 C 0.13372(14) 0.3453(8) 0.6735(3) 0.084(2) Uani 1 1 d . B .
H44A H 0.1296 0.4285 0.6972 0.127 Uiso 1 1 calc R . .
H44B H 0.1287 0.2578 0.6940 0.127 Uiso 1 1 calc R . .
H44C H 0.1217 0.3509 0.6392 0.127 Uiso 1 1 calc R . .

loop_
_atom_site_aniso_label
_atom_site_aniso_U_11
_atom_site_aniso_U_22
_atom_site_aniso_U_33
_atom_site_aniso_U_23
_atom_site_aniso_U_13
_atom_site_aniso_U_12
P1 0.0245(6) 0.0548(9) 0.0587(9) 0.0142(8) 0.0023(6) -0.0016(7)
O1 0.047(2) 0.046(2) 0.054(2) 0.0026(19) -0.0129(18) -0.0039(17)
O2 0.037(2) 0.107(4) 0.107(4) 0.061(3) -0.009(2) -0.020(2)
O3 0.0295(17) 0.065(3) 0.062(2) 0.024(2) 0.0066(16) 0.0078(18)
C1 0.032(2) 0.041(3) 0.048(3) 0.003(3) -0.001(2) -0.005(2)
C4 0.031(3) 0.085(5) 0.079(4) 0.037(4) -0.007(3) -0.014(3)
C3 0.029(2) 0.051(3) 0.043(3) -0.001(3) 0.003(2) -0.001(2)
C2 0.027(2) 0.038(3) 0.048(3) 0.004(2) 0.002(2) -0.006(2)
C5 0.050(3) 0.045(4) 0.047(3) -0.001(3) 0.004(3) -0.008(3)
C6 0.069(4) 0.055(4) 0.089(5) -0.008(3) 0.030(4) 0.006(3)
C7 0.083(4) 0.068(5) 0.053(4) -0.011(3) -0.015(3) -0.027(4)
C8 0.044(3) 0.038(3) 0.064(4) -0.003(3) 0.002(3) -0.004(3)
C9 0.032(3) 0.046(4) 0.057(4) -0.003(3) -0.005(2) 0.000(2)
C10 0.056(3) 0.071(4) 0.056(4) 0.011(3) -0.007(3) 0.011(3)
C11 0.033(3) 0.075(4) 0.080(4) 0.009(3) 0.004(3) 0.003(3)
C12 0.076(4) 0.053(4) 0.079(5) 0.000(3) -0.024(4) 0.016(3)
C13 0.024(3) 0.059(7) 0.066(7) 0.015(4) -0.002(4) -0.012(4)
C14 0.030(4) 0.075(6) 0.056(5) 0.000(4) 0.001(3) -0.008(4)
C13' 0.024(3) 0.059(7) 0.066(7) 0.015(4) -0.002(4) -0.012(4)
C14' 0.030(4) 0.075(6) 0.056(5) 0.000(4) 0.001(3) -0.008(4)
C15 0.034(3) 0.068(4) 0.065(4) -0.015(3) -0.001(3) 0.001(3)
C16 0.051(3) 0.128(7) 0.069(4) -0.022(4) 0.013(3) -0.020(4)
C17 0.099(6) 0.124(8) 0.137(7) 0.014(6) 0.004(5) 0.055(6)
C18 0.061(4) 0.171(9) 0.130(7) -0.028(6) 0.025(4) -0.051(5)
C19 0.048(3) 0.070(4) 0.053(4) -0.003(3) 0.006(3) -0.015(3)
C20 0.053(5) 0.107(8) 0.068(6) -0.022(5) 0.004(4) -0.029(5)
C21 0.118(8) 0.071(7) 0.083(7) 0.000(5) -0.010(6) -0.025(6)
C22 0.046(4) 0.114(8) 0.101(7) -0.023(6) -0.014(5) -0.010(5)
C20' 0.053(5) 0.107(8) 0.068(6) -0.022(5) 0.004(4) -0.029(5)
C21' 0.118(8) 0.071(7) 0.083(7) 0.000(5) -0.010(6) -0.025(6)
C22' 0.046(4) 0.114(8) 0.101(7) -0.023(6) -0.014(5) -0.010(5)
P2 0.0304(6) 0.0449(9) 0.0546(9) 0.0065(7) -0.0060(6) -0.0055(6)
O4 0.055(2) 0.055(2) 0.057(2) 0.0106(19) 0.0149(19) 0.0088(19)
O5 0.048(2) 0.092(3) 0.086(3) 0.038(3) -0.020(2) -0.013(2)
O6 0.0457(19) 0.046(2) 0.055(2) 0.0082(18) -0.0064(16) -0.0115(17)
C23 0.033(2) 0.042(3) 0.053(3) 0.003(3) 0.000(2) 0.003(2)
C26 0.043(3) 0.077(5) 0.075(4) 0.019(4) -0.014(3) -0.017(3)
C25 0.031(2) 0.035(3) 0.046(3) 0.002(2) -0.005(2) -0.006(2)
C24 0.026(2) 0.041(3) 0.050(3) 0.006(3) -0.005(2) -0.001(2)
C27 0.033(3) 0.036(3) 0.058(3) 0.001(3) 0.004(2) 0.000(2)
C28 0.031(3) 0.072(4) 0.071(4) 0.012(3) -0.003(3) 0.009(3)
C29 0.030(3) 0.064(4) 0.081(4) 0.008(3) 0.007(3) 0.001(3)
C30 0.051(3) 0.050(4) 0.094(5) -0.007(3) 0.011(3) 0.011(3)
C31 0.041(3) 0.035(3) 0.047(3) 0.003(2) 0.003(2) -0.002(2)
C32 0.057(3) 0.051(4) 0.064(4) -0.005(3) -0.007(3) -0.013(3)
C33 0.059(3) 0.045(3) 0.061(4) 0.007(3) 0.004(3) -0.002(3)
C34 0.060(4) 0.042(4) 0.080(4) 0.001(3) 0.011(3) 0.008(3)
C35 0.019(4) 0.043(7) 0.070(7) 0.008(5) -0.009(4) -0.002(4)
C36 0.037(5) 0.051(7) 0.078(7) 0.002(5) 0.003(5) 0.009(5)
C35' 0.019(4) 0.043(7) 0.070(7) 0.008(5) -0.009(4) -0.002(4)
C36' 0.037(5) 0.051(7) 0.078(7) 0.002(5) 0.003(5) 0.009(5)
C37 0.055(3) 0.053(4) 0.072(4) 0.000(3) 0.000(3) 0.010(3)
C38 0.096(6) 0.100(7) 0.165(8) -0.029(6) 0.038(6) -0.004(5)
C39 0.224(12) 0.172(10) 0.083(6) 0.006(6) 0.015(7) 0.111(9)
C40 0.071(5) 0.172(10) 0.172(9) -0.047(8) -0.029(5) -0.005(6)
C41 0.060(4) 0.056(4) 0.059(4) 0.001(3) 0.009(3) 0.017(3)
C42 0.070(4) 0.092(6) 0.125(6) 0.019(5) 0.013(4) -0.005(4)
C43 0.093(5) 0.167(9) 0.082(5) -0.003(5) -0.024(4) 0.067(6)
C44 0.070(4) 0.114(6) 0.069(4) -0.018(4) 0.011(3) -0.024(4)

loop_
_atom_type_symbol
_atom_type_description
_atom_type_scat_dispersion_real
_atom_type_scat_dispersion_imag
_atom_type_scat_source
C C 0.0033 0.0016 'International Tables Vol C Tables 4.2.6.8 and 6.1.1.4'
H H 0.0000 0.0000 'International Tables Vol C Tables 4.2.6.8 and 6.1.1.4'
O O 0.0106 0.0060 'International Tables Vol C Tables 4.2.6.8 and 6.1.1.4'
P P 0.1023 0.0942 'International Tables Vol C Tables 4.2.6.8 and 6.1.1.4'

loop_
_geom_angle_atom_site_label_1
_geom_angle_atom_site_label_2
_geom_angle_atom_site_label_3
_geom_angle
_geom_angle_site_symmetry_1
_geom_angle_site_symmetry_3
_geom_angle_publ_flag
O3 P1 C1 126.9(2) . . ?
O3 P1 C3 127.0(2) . . ?
C1 P1 C3 76.8(2) . . ?
O3 P1 C4 111.2(2) . . ?
C1 P1 C4 105.1(3) . . ?
C3 P1 C4 104.0(2) . . ?
O3 P1 C2 147.96(19) . . ?
C1 P1 C2 36.6(2) . . ?
C3 P1 C2 41.65(19) . . ?
C4 P1 C2 100.8(2) . . ?
O1 C1 C2 130.1(5) . . ?
O1 C1 P1 135.4(4) . . ?
C2 C1 P1 92.5(4) . . ?
O2 C4 C13 121.5(6) . . ?
O2 C4 C13' 122.2(10) . . ?
C13 C4 C13' 35.2(5) . . ?
O2 C4 P1 116.8(4) . . ?
C13 C4 P1 120.9(5) . . ?
C13' C4 P1 113.5(9) . . ?
C2 C3 C5 121.2(4) . . ?
C2 C3 P1 84.5(3) . . ?
C5 C3 P1 116.4(4) . . ?
C1 C2 C3 102.5(4) . . ?
C1 C2 C9 127.6(5) . . ?
C3 C2 C9 129.6(4) . . ?
C1 C2 P1 50.9(3) . . ?
C3 C2 P1 53.9(2) . . ?
C9 C2 P1 162.5(3) . . ?
C8 C5 C7 108.6(4) . . ?
C8 C5 C3 111.8(4) . . ?
C7 C5 C3 110.4(4) . . ?
C8 C5 C6 109.7(5) . . ?
C7 C5 C6 107.9(5) . . ?
C3 C5 C6 108.3(4) . . ?
C12 C9 C10 108.2(5) . . ?
C12 C9 C2 110.0(4) . . ?
C10 C9 C2 110.6(4) . . ?
C12 C9 C11 108.3(5) . . ?
C10 C9 C11 110.0(4) . . ?
C2 C9 C11 109.7(4) . . ?
C14 C13 C4 119.3(6) . . ?
C14 C13 C19 124.2(5) . . ?
C4 C13 C19 116.4(5) . . ?
C13 C14 C15 131.5(6) . . ?
C14' C13' C4 101.6(10) . . ?
C14' C13' C15 118.3(8) . . ?
C4 C13' C15 140.1(10) . . ?
C13' C14' C19 133.7(13) . . ?
C14 C15 C16 122.3(5) . . ?
C14 C15 C17 105.6(6) . . ?
C16 C15 C17 108.2(6) . . ?
C14 C15 C18 103.3(5) . . ?
C16 C15 C18 106.8(5) . . ?
C17 C15 C18 110.4(6) . . ?
C14 C15 C13' 34.2(5) . . ?
C16 C15 C13' 88.6(6) . . ?
C17 C15 C13' 116.1(9) . . ?
C18 C15 C13' 122.9(9) . . ?
C14' C19 C21 111.2(11) . . ?
C14' C19 C20 124.3(10) . . ?
C21 C19 C20 114.1(6) . . ?
C14' C19 C21' 117.5(14) . . ?
C21 C19 C21' 129.8(11) . . ?
C20 C19 C21' 43.3(9) . . ?
C14' C19 C22 86.4(9) . . ?
C21 C19 C22 110.2(6) . . ?
C20 C19 C22 106.1(5) . . ?
C21' C19 C22 62.9(10) . . ?
C14' C19 C20' 104.6(12) . . ?
C21 C19 C20' 46.1(8) . . ?
C20 C19 C20' 130.0(10) . . ?
C21' C19 C20' 107.4(10) . . ?
C22 C19 C20' 64.3(9) . . ?
C14' C19 C13 26.1(7) . . ?
C21 C19 C13 110.2(6) . . ?
C20 C19 C13 105.7(5) . . ?
C21' C19 C13 118.8(11) . . ?
C22 C19 C13 110.3(5) . . ?
C20' C19 C13 123.9(9) . . ?
C14' C19 C22' 119.2(12) . . ?
C21 C19 C22' 57.9(8) . . ?
C20 C19 C22' 65.2(8) . . ?
C21' C19 C22' 105.0(10) . . ?
C22 C19 C22' 153.9(10) . . ?
C20' C19 C22' 101.4(10) . . ?
C13 C19 C22' 95.8(10) . . ?
O6 P2 C23 126.4(2) . . ?
O6 P2 C25 127.8(2) . . ?
C23 P2 C25 77.6(2) . . ?
O6 P2 C26 111.9(2) . . ?
C23 P2 C26 104.5(3) . . ?
C25 P2 C26 102.5(2) . . ?
O6 P2 C24 148.39(19) . . ?
C23 P2 C24 37.2(2) . . ?
C25 P2 C24 41.81(19) . . ?
C26 P2 C24 99.6(2) . . ?
O4 C23 C24 130.5(5) . . ?
O4 C23 P2 135.1(4) . . ?
C24 C23 P2 92.4(4) . . ?
O5 C26 C35 123.6(6) . . ?
O5 C26 C35' 118.1(6) . . ?
C35 C26 C35' 35.4(4) . . ?
O5 C26 P2 117.3(4) . . ?
C35 C26 P2 115.2(6) . . ?
C35' C26 P2 122.1(6) . . ?
C24 C25 C27 120.8(4) . . ?
C24 C25 P2 84.2(3) . . ?
C27 C25 P2 117.1(3) . . ?
C23 C24 C31 127.2(5) . . ?
C23 C24 C25 102.4(4) . . ?
C31 C24 C25 130.0(4) . . ?
C23 C24 P2 50.5(3) . . ?
C31 C24 P2 162.6(3) . . ?
C25 C24 P2 54.0(2) . . ?
C28 C27 C29 109.1(4) . . ?
C28 C27 C30 110.2(5) . . ?
C29 C27 C30 107.0(4) . . ?
C28 C27 C25 112.5(4) . . ?
C29 C27 C25 111.0(4) . . ?
C30 C27 C25 106.9(4) . . ?
C24 C31 C33 110.6(4) . . ?
C24 C31 C34 109.5(4) . . ?
C33 C31 C34 107.7(4) . . ?
C24 C31 C32 110.4(4) . . ?
C33 C31 C32 109.6(4) . . ?
C34 C31 C32 109.1(4) . . ?
C36 C35 C26 112.2(7) . . ?
C36 C35 C41 116.3(6) . . ?
C26 C35 C41 130.7(6) . . ?
C35 C36 C37 131.4(9) . . ?
C36' C35' C26 113.7(7) . . ?
C36' C35' C37 116.6(6) . . ?
C26 C35' C37 129.7(7) . . ?
C35' C36' C41 129.0(8) . . ?
C36 C37 C40 98.7(7) . . ?
C36 C37 C39 106.8(7) . . ?
C40 C37 C39 110.4(7) . . ?
C36 C37 C38 126.4(7) . . ?
C40 C37 C38 107.9(7) . . ?
C39 C37 C38 106.0(7) . . ?
C36 C37 C35' 30.7(5) . . ?
C40 C37 C35' 122.3(6) . . ?
C39 C37 C35' 110.6(6) . . ?
C38 C37 C35' 97.7(5) . . ?
C36' C41 C42 100.0(6) . . ?
C36' C41 C43 99.9(6) . . ?
C42 C41 C43 110.4(6) . . ?
C36' C41 C44 131.8(6) . . ?
C42 C41 C44 106.1(5) . . ?
C43 C41 C44 107.6(5) . . ?
C36' C41 C35 33.4(4) . . ?
C42 C41 C35 115.3(6) . . ?
C43 C41 C35 117.4(6) . . ?
C44 C41 C35 98.4(5) . . ?

loop_
_geom_bond_atom_site_label_1
_geom_bond_atom_site_label_2
_geom_bond_distance
_geom_bond_site_symmetry_2
_geom_bond_publ_flag
P1 O3 1.490(4) . ?
P1 C1 1.773(5) . ?
P1 C3 1.852(5) . ?
P1 C4 1.899(6) . ?
P1 C2 2.282(5) . ?
O1 C1 1.344(6) . ?
O2 C4 1.206(6) . ?
C1 C2 1.361(7) . ?
C4 C13 1.544(7) . ?
C4 C13' 1.573(9) . ?
C3 C2 1.524(7) . ?
C3 C5 1.536(7) . ?
C2 C9 1.529(7) . ?
C5 C8 1.523(7) . ?
C5 C7 1.533(7) . ?
C5 C6 1.537(7) . ?
C9 C12 1.515(8) . ?
C9 C10 1.529(7) . ?
C9 C11 1.556(7) . ?
C13 C14 1.312(7) . ?
C13 C19 1.618(7) . ?
C14 C15 1.441(7) . ?
C13' C14' 1.327(10) . ?
C13' C15 1.655(8) . ?
C14' C19 1.445(9) . ?
C15 C16 1.512(7) . ?
C15 C17 1.531(10) . ?
C15 C18 1.542(8) . ?
C19 C21 1.459(9) . ?
C19 C20 1.506(8) . ?
C19 C21' 1.506(12) . ?
C19 C22 1.565(8) . ?
C19 C20' 1.564(12) . ?
C19 C22' 1.590(13) . ?
P2 O6 1.501(4) . ?
P2 C23 1.753(5) . ?
P2 C25 1.847(5) . ?
P2 C26 1.902(6) . ?
P2 C24 2.271(5) . ?
O4 C23 1.355(6) . ?
O5 C26 1.215(6) . ?
C23 C24 1.373(6) . ?
C26 C35 1.538(8) . ?
C26 C35' 1.556(8) . ?
C25 C24 1.522(7) . ?
C25 C27 1.570(6) . ?
C24 C31 1.510(7) . ?
C27 C28 1.503(7) . ?
C27 C29 1.538(7) . ?
C27 C30 1.545(7) . ?
C31 C33 1.526(7) . ?
C31 C34 1.532(7) . ?
C31 C32 1.535(7) . ?
C35 C36 1.325(8) . ?
C35 C41 1.636(8) . ?
C36 C37 1.457(8) . ?
C35' C36' 1.329(8) . ?
C35' C37 1.637(8) . ?
C36' C41 1.458(8) . ?
C37 C40 1.501(9) . ?
C37 C39 1.505(9) . ?
C37 C38 1.514(10) . ?
C41 C42 1.504(9) . ?
C41 C43 1.514(8) . ?
C41 C44 1.543(8) . ?

loop_
_geom_torsion_atom_site_label_1
_geom_torsion_atom_site_label_2
_geom_torsion_atom_site_label_3
_geom_torsion_atom_site_label_4
_geom_torsion
_geom_torsion_site_symmetry_1
_geom_torsion_site_symmetry_2
_geom_torsion_site_symmetry_3
_geom_torsion_site_symmetry_4
_geom_torsion_publ_flag
O3 P1 C1 O1 55.1(6) . . . . ?
C3 P1 C1 O1 -178.2(6) . . . . ?
C4 P1 C1 O1 -77.0(6) . . . . ?
C2 P1 C1 O1 -164.7(7) . . . . ?
O3 P1 C1 C2 -140.1(3) . . . . ?
C3 P1 C1 C2 -13.5(3) . . . . ?
C4 P1 C1 C2 87.7(3) . . . . ?
O3 P1 C4 O2 165.4(5) . . . . ?
C1 P1 C4 O2 -54.1(6) . . . . ?
C3 P1 C4 O2 25.8(6) . . . . ?
C2 P1 C4 O2 -16.8(6) . . . . ?
O3 P1 C4 C13 -24.0(6) . . . . ?
C1 P1 C4 C13 116.5(5) . . . . ?
C3 P1 C4 C13 -163.6(5) . . . . ?
C2 P1 C4 C13 153.8(5) . . . . ?
O3 P1 C4 C13' 14.9(8) . . . . ?
C1 P1 C4 C13' 155.4(7) . . . . ?
C3 P1 C4 C13' -124.8(7) . . . . ?
C2 P1 C4 C13' -167.3(7) . . . . ?
O3 P1 C3 C2 138.6(3) . . . . ?
C1 P1 C3 C2 12.1(3) . . . . ?
C4 P1 C3 C2 -90.5(3) . . . . ?
O3 P1 C3 C5 16.4(5) . . . . ?
C1 P1 C3 C5 -110.1(4) . . . . ?
C4 P1 C3 C5 147.3(4) . . . . ?
C2 P1 C3 C5 -122.2(5) . . . . ?
O1 C1 C2 C3 -177.5(5) . . . . ?
P1 C1 C2 C3 16.5(4) . . . . ?
O1 C1 C2 C9 8.3(8) . . . . ?
P1 C1 C2 C9 -157.7(4) . . . . ?
O1 C1 C2 P1 166.0(6) . . . . ?
C5 C3 C2 C1 101.8(5) . . . . ?
P1 C3 C2 C1 -15.8(3) . . . . ?
C5 C3 C2 C9 -84.1(6) . . . . ?
P1 C3 C2 C9 158.2(4) . . . . ?
C5 C3 C2 P1 117.6(5) . . . . ?
O3 P1 C2 C1 75.2(5) . . . . ?
C3 P1 C2 C1 160.0(4) . . . . ?
C4 P1 C2 C1 -100.9(4) . . . . ?
O3 P1 C2 C3 -84.8(5) . . . . ?
C1 P1 C2 C3 -160.0(4) . . . . ?
C4 P1 C2 C3 99.1(3) . . . . ?
O3 P1 C2 C9 167.2(11) . . . . ?
C1 P1 C2 C9 92.0(13) . . . . ?
C3 P1 C2 C9 -108.0(13) . . . . ?
C4 P1 C2 C9 -9.0(13) . . . . ?
C2 C3 C5 C8 -43.4(6) . . . . ?
P1 C3 C5 C8 56.7(5) . . . . ?
C2 C3 C5 C7 77.6(6) . . . . ?
P1 C3 C5 C7 177.7(4) . . . . ?
C2 C3 C5 C6 -164.4(5) . . . . ?
P1 C3 C5 C6 -64.3(5) . . . . ?
C1 C2 C9 C12 32.3(7) . . . . ?
C3 C2 C9 C12 -140.4(5) . . . . ?
P1 C2 C9 C12 -45.8(14) . . . . ?
C1 C2 C9 C10 151.7(5) . . . . ?
C3 C2 C9 C10 -20.9(7) . . . . ?
P1 C2 C9 C10 73.6(13) . . . . ?
C1 C2 C9 C11 -86.7(6) . . . . ?
C3 C2 C9 C11 100.7(6) . . . . ?
P1 C2 C9 C11 -164.8(11) . . . . ?
O2 C4 C13 C14 -104.2(9) . . . . ?
C13' C4 C13 C14 -1.9(16) . . . . ?
P1 C4 C13 C14 85.6(8) . . . . ?
O2 C4 C13 C19 73.7(9) . . . . ?
C13' C4 C13 C19 176(2) . . . . ?
P1 C4 C13 C19 -96.5(7) . . . . ?
C4 C13 C14 C15 1.9(13) . . . . ?
C19 C13 C14 C15 -175.9(7) . . . . ?
O2 C4 C13' C14' 97.3(17) . . . . ?
C13 C4 C13' C14' -3.1(13) . . . . ?
P1 C4 C13' C14' -114.0(16) . . . . ?
O2 C4 C13' C15 -82(3) . . . . ?
C13 C4 C13' C15 177(4) . . . . ?
P1 C4 C13' C15 67(3) . . . . ?
C4 C13' C14' C19 2(3) . . . . ?
C15 C13' C14' C19 -178.5(19) . . . . ?
C13 C14 C15 C16 10.7(13) . . . . ?
C13 C14 C15 C17 -113.3(9) . . . . ?
C13 C14 C15 C18 130.8(9) . . . . ?
C13 C14 C15 C13' 0.5(17) . . . . ?
C14' C13' C15 C14 4.3(14) . . . . ?
C4 C13' C15 C14 -176(4) . . . . ?
C14' C13' C15 C16 -167(2) . . . . ?
C4 C13' C15 C16 12(2) . . . . ?
C14' C13' C15 C17 83(2) . . . . ?
C4 C13' C15 C17 -97(2) . . . . ?
C14' C13' C15 C18 -58(2) . . . . ?
C4 C13' C15 C18 122(2) . . . . ?
C13' C14' C19 C21 -90(3) . . . . ?
C13' C14' C19 C20 52(3) . . . . ?
C13' C14' C19 C21' 103(3) . . . . ?
C13' C14' C19 C22 159(3) . . . . ?
C13' C14' C19 C20' -138(3) . . . . ?
C13' C14' C19 C13 2.6(17) . . . . ?
C13' C14' C19 C22' -26(3) . . . . ?
C14 C13 C19 C14' 4(2) . . . . ?
C4 C13 C19 C14' -174(3) . . . . ?
C14 C13 C19 C21 101.3(9) . . . . ?
C4 C13 C19 C21 -76.5(8) . . . . ?
C14 C13 C19 C20 -135.0(8) . . . . ?
C4 C13 C19 C20 47.2(8) . . . . ?
C14 C13 C19 C21' -90.1(14) . . . . ?
C4 C13 C19 C21' 92.1(13) . . . . ?
C14 C13 C19 C22 -20.6(10) . . . . ?
C4 C13 C19 C22 161.5(6) . . . . ?
C14 C13 C19 C20' 51.3(14) . . . . ?
C4 C13 C19 C20' -126.5(11) . . . . ?
C14 C13 C19 C22' 159.2(11) . . . . ?
C4 C13 C19 C22' -18.6(10) . . . . ?
O6 P2 C23 O4 54.3(6) . . . . ?
C25 P2 C23 O4 -177.5(5) . . . . ?
C26 P2 C23 O4 -77.7(6) . . . . ?
C24 P2 C23 O4 -164.5(7) . . . . ?
O6 P2 C23 C24 -141.2(3) . . . . ?
C25 P2 C23 C24 -13.0(3) . . . . ?
C26 P2 C23 C24 86.9(3) . . . . ?
O6 P2 C26 O5 156.6(5) . . . . ?
C23 P2 C26 O5 -63.6(6) . . . . ?
C25 P2 C26 O5 16.7(6) . . . . ?
C24 P2 C26 O5 -25.9(6) . . . . ?
O6 P2 C26 C35 -1.8(6) . . . . ?
C23 P2 C26 C35 138.0(5) . . . . ?
C25 P2 C26 C35 -141.7(5) . . . . ?
C24 P2 C26 C35 175.7(5) . . . . ?
O6 P2 C26 C35' -41.6(6) . . . . ?
C23 P2 C26 C35' 98.2(6) . . . . ?
C25 P2 C26 C35' 178.5(5) . . . . ?
C24 P2 C26 C35' 135.9(6) . . . . ?
O6 P2 C25 C24 138.5(3) . . . . ?
C23 P2 C25 C24 11.8(3) . . . . ?
C26 P2 C25 C24 -90.6(3) . . . . ?
O6 P2 C25 C27 16.8(5) . . . . ?
C23 P2 C25 C27 -110.0(4) . . . . ?
C26 P2 C25 C27 147.7(4) . . . . ?
C24 P2 C25 C27 -121.8(5) . . . . ?
O4 C23 C24 C31 7.8(8) . . . . ?
P2 C23 C24 C31 -157.9(4) . . . . ?
O4 C23 C24 C25 -178.5(5) . . . . ?
P2 C23 C24 C25 15.9(3) . . . . ?
O4 C23 C24 P2 165.7(6) . . . . ?
C27 C25 C24 C23 103.1(5) . . . . ?
P2 C25 C24 C23 -15.1(3) . . . . ?
C27 C25 C24 C31 -83.4(6) . . . . ?
P2 C25 C24 C31 158.4(5) . . . . ?
C27 C25 C24 P2 118.2(5) . . . . ?
O6 P2 C24 C23 74.3(5) . . . . ?
C25 P2 C24 C23 160.7(4) . . . . ?
C26 P2 C24 C23 -101.3(4) . . . . ?
O6 P2 C24 C31 163.7(11) . . . . ?
C23 P2 C24 C31 89.4(12) . . . . ?
C25 P2 C24 C31 -109.8(13) . . . . ?
C26 P2 C24 C31 -11.9(12) . . . . ?
O6 P2 C24 C25 -86.4(4) . . . . ?
C23 P2 C24 C25 -160.7(4) . . . . ?
C26 P2 C24 C25 98.0(3) . . . . ?
C24 C25 C27 C28 -42.4(6) . . . . ?
P2 C25 C27 C28 57.5(5) . . . . ?
C24 C25 C27 C29 80.1(6) . . . . ?
P2 C25 C27 C29 -180.0(4) . . . . ?
C24 C25 C27 C30 -163.5(4) . . . . ?
P2 C25 C27 C30 -63.6(5) . . . . ?
C23 C24 C31 C33 149.8(5) . . . . ?
C25 C24 C31 C33 -22.2(7) . . . . ?
P2 C24 C31 C33 74.2(13) . . . . ?
C23 C24 C31 C34 31.3(7) . . . . ?
C25 C24 C31 C34 -140.8(5) . . . . ?
P2 C24 C31 C34 -44.3(14) . . . . ?
C23 C24 C31 C32 -88.8(6) . . . . ?
C25 C24 C31 C32 99.2(6) . . . . ?
P2 C24 C31 C32 -164.4(11) . . . . ?
O5 C26 C35 C36 94.3(11) . . . . ?
C35' C26 C35 C36 1.7(10) . . . . ?
P2 C26 C35 C36 -108.9(9) . . . . ?
O5 C26 C35 C41 -75.6(12) . . . . ?
C35' C26 C35 C41 -168.1(18) . . . . ?
P2 C26 C35 C41 81.3(11) . . . . ?
C26 C35 C36 C37 2.0(18) . . . . ?
C41 C35 C36 C37 173.4(9) . . . . ?
O5 C26 C35' C36' -103.5(11) . . . . ?
C35 C26 C35' C36' 5.8(10) . . . . ?
P2 C26 C35' C36' 94.9(10) . . . . ?
O5 C26 C35' C37 76.0(12) . . . . ?
C35 C26 C35' C37 -174.8(18) . . . . ?
P2 C26 C35' C37 -85.7(11) . . . . ?
C26 C35' C36' C41 0.2(17) . . . . ?
C37 C35' C36' C41 -179.3(9) . . . . ?
C35 C36 C37 C40 -146.6(13) . . . . ?
C35 C36 C37 C39 98.9(15) . . . . ?
C35 C36 C37 C38 -26.6(18) . . . . ?
C35 C36 C37 C35' -3.3(12) . . . . ?
C36' C35' C37 C36 -4.7(11) . . . . ?
C26 C35' C37 C36 176(2) . . . . ?
C36' C35' C37 C40 39.7(14) . . . . ?
C26 C35' C37 C40 -139.8(10) . . . . ?
C36' C35' C37 C39 -93.1(11) . . . . ?
C26 C35' C37 C39 87.5(12) . . . . ?
C36' C35' C37 C38 156.5(10) . . . . ?
C26 C35' C37 C38 -22.9(12) . . . . ?
C35' C36' C41 C42 -127.2(13) . . . . ?
C35' C36' C41 C43 119.9(13) . . . . ?
C35' C36' C41 C44 -4.7(18) . . . . ?
C35' C36' C41 C35 -5.8(11) . . . . ?
C36 C35 C41 C36' -1.4(11) . . . . ?
C26 C35 C41 C36' 168.1(19) . . . . ?
C36 C35 C41 C42 67.1(11) . . . . ?
C26 C35 C41 C42 -123.5(10) . . . . ?
C36 C35 C41 C43 -65.7(12) . . . . ?
C26 C35 C41 C43 103.8(10) . . . . ?
C36 C35 C41 C44 179.4(10) . . . . ?
C26 C35 C41 C44 -11.1(11) . . . . ?
